data_7014180
loop_
_publ_author_name
'Saha, Manas K.'
'Mukhopadhyay, Uday'
'Bernal, Ivan'

_publ_section_title
;
 Cleavage of the peptide bond of beta-alanyl-L-histidine (carnosine)
 induced by a Co(III)-amine complexes: reaction, structure and
 mechanism.
;
_journal_issue 9
_journal_name_full 'Dalton transactions (Cambridge, England : 2003)'
_journal_page_first 1466
_journal_page_last 1473
_journal_paper_doi 10.1039/b402571g
_journal_year 2004
_chemical_absolute_configuration rmad
_chemical_compound_source 'synthesis as described'
_chemical_formula_sum 'C12 H30 Cl2 Co N7 O12'
_chemical_formula_weight 594.26
_space_group_IT_number 19
_symmetry_cell_setting orthorhombic
_symmetry_Int_Tables_number 19
_symmetry_space_group_name_Hall 'P 2ac 2ab'
_symmetry_space_group_name_H-M 'P 21 21 21'
_atom_sites_solution_hydrogens geom
_atom_sites_solution_primary direct
_atom_sites_solution_secondary difmap
_audit_creation_date 2003-04-16T12:51:33-00:00
_audit_creation_method 'WinGX routine CIF_UPDATE'
_cell_angle_alpha 90
_cell_angle_beta 90
_cell_angle_gamma 90
_cell_formula_units_Z 4
_cell_length_a 10.884(4)
_cell_length_b 11.473(6)
_cell_length_c 18.104(5)
_cell_measurement_reflns_used 0
_cell_measurement_temperature 293(2)
_cell_measurement_theta_max 0
_cell_measurement_theta_min 0
_cell_measurement_wavelength 0.71073
_cell_volume 2260.7(16)
_computing_cell_refinement 'CAD4 Express (Enraf Nonius, 1994)'
_computing_data_collection 'CAD4 Express (Enraf Nonius, 1994)'
_computing_data_reduction 'XCAD4 (Harms & Wocadlo, 1995)'
_computing_molecular_graphics 'Ortep-3 for Windows (Farrugia, 1997)'
_computing_publication_material 'WinGX publication routines (Farrugia, 1999)'
_computing_structure_refinement 'SHELXL-97 (Sheldrick, 1997)'
_computing_structure_solution 'SHELXS-97 (Sheldrick, 1997)'
_diffrn_ambient_temperature 293(2)
_diffrn_measured_fraction_theta_full 1
_diffrn_measured_fraction_theta_max 1
_diffrn_radiation_monochromator graphite
_diffrn_radiation_probe x-ray
_diffrn_radiation_type MoK\a
_diffrn_radiation_wavelength 0.71073
_diffrn_reflns_av_R_equivalents 0.0229
_diffrn_reflns_av_unetI/netI 0.0343
_diffrn_reflns_limit_h_max 13
_diffrn_reflns_limit_h_min -1
_diffrn_reflns_limit_k_max 14
_diffrn_reflns_limit_k_min -1
_diffrn_reflns_limit_l_max 22
_diffrn_reflns_limit_l_min 0
_diffrn_reflns_number 2945
_diffrn_reflns_theta_full 25.97
_diffrn_reflns_theta_max 25.97
_diffrn_reflns_theta_min 2.1
_exptl_absorpt_coefficient_mu
;
1.07

[c.f. r.h. blessing, acta cryst. (1995), a51, 33-38]
;
_exptl_absorpt_correction_T_max 0.8964
_exptl_absorpt_correction_T_min 0.6971
_exptl_absorpt_correction_type Difabs
_exptl_crystal_colour orange
_exptl_crystal_density_diffrn 1.746
_exptl_crystal_density_method 'not measured'
_exptl_crystal_description block
_exptl_crystal_F_000 1232
_exptl_crystal_size_max 0.3
_exptl_crystal_size_mid 0.2
_exptl_crystal_size_min 0.2
_refine_diff_density_max 0.687
_refine_diff_density_min -0.5
_refine_diff_density_rms 0.083
_refine_ls_abs_structure_details 'Flack H D (1983), Acta Cryst. A39, 876-881'
_refine_ls_abs_structure_Flack 0.01(3)
_refine_ls_extinction_method none
_refine_ls_goodness_of_fit_ref 1.06
_refine_ls_hydrogen_treatment mixed
_refine_ls_matrix_type full
_refine_ls_number_parameters 311
_refine_ls_number_reflns 2771
_refine_ls_number_restraints 0
_refine_ls_restrained_S_all 1.06
_refine_ls_R_factor_all 0.0636
_refine_ls_R_factor_gt 0.0419
_refine_ls_shift/su_max 0.025
_refine_ls_shift/su_mean 0.002
_refine_ls_structure_factor_coef Fsqd
_refine_ls_weighting_details 'calc w=1/[\s^2^(Fo^2^)+(0.0777P)^2^+2.0750P] where P=(Fo^2^+2Fc^2^)/3'
_refine_ls_weighting_scheme calc
_refine_ls_wR_factor_gt 0.1148
_refine_ls_wR_factor_ref 0.1253
_reflns_number_gt 2227
_reflns_number_total 2771
_reflns_threshold_expression >2sigma(I)
_cod_data_source_file b402571g.txt
_cod_data_source_block clevco2
_cod_original_cell_volume 2260.8(16)
_cod_database_code 7014180

loop_
_symmetry_equiv_pos_as_xyz
'x, y, z'
'-x+1/2, -y, z+1/2'
'x+1/2, -y+1/2, -z'
'-x, y+1/2, -z+1/2'

loop_
_atom_site_label
_atom_site_type_symbol
_atom_site_fract_x
_atom_site_fract_y
_atom_site_fract_z
_atom_site_U_iso_or_equiv
_atom_site_adp_type
_atom_site_occupancy
_atom_site_symmetry_multiplicity
_atom_site_calc_flag
_atom_site_refinement_flags
_atom_site_disorder_assembly
_atom_site_disorder_group
Co Co 0.30246(7) 0.13649(7) 0.19420(4) 0.0294(2) Uani 1 1 d . . .
Cl02 Cl -0.04180(16) -0.08798(17) 0.03422(9) 0.0477(4) Uani 1 1 d . . .
Cl03 Cl -0.13668(17) 0.31556(16) 0.09729(10) 0.0485(4) Uani 1 1 d . . .
O2 O 0.3892(4) -0.1447(4) 0.2685(3) 0.0477(11) Uani 1 1 d . . .
N7 N 0.6145(5) 0.0295(5) 0.0898(3) 0.0453(14) Uani 1 1 d . . .
O3 O -0.0911(5) 0.3699(6) 0.1625(3) 0.0702(15) Uani 1 1 d . . .
N1 N 0.3917(5) 0.1003(5) 0.2853(3) 0.0384(12) Uani 1 1 d . . .
H1 H 0.3995 0.0225 0.2896 0.046 Uiso 1 1 calc R . .
H2 H 0.4676 0.1311 0.2828 0.046 Uiso 1 1 calc R . .
N2 N 0.1779(5) 0.2063(4) 0.2597(3) 0.0388(12) Uani 1 1 d . . .
H7 H 0.1027 0.1842 0.2428 0.047 Uiso 1 1 calc R . .
N6 N 0.4349(5) 0.0664(4) 0.1368(3) 0.0341(11) Uani 1 1 d . . .
N3 N 0.3746(5) 0.2935(4) 0.1876(3) 0.0378(11) Uani 1 1 d . . .
H12 H 0.4559 0.288 0.1988 0.045 Uiso 1 1 calc R . .
O1 O 0.3683(5) -0.2957(4) 0.1932(3) 0.0541(12) Uani 1 1 d . . .
N5 N 0.2121(4) -0.0157(4) 0.2006(3) 0.0342(10) Uani 1 1 d . . .
H20 H 0.2048 -0.0319 0.249 0.041 Uiso 1 1 calc R . .
H19 H 0.1356 -0.0017 0.1839 0.041 Uiso 1 1 calc R . .
N4 N 0.2145(5) 0.1792(4) 0.1020(3) 0.0380(12) Uani 1 1 d . . .
H18 H 0.2408 0.1335 0.0649 0.046 Uiso 1 1 calc R . .
H17 H 0.1335 0.1666 0.108 0.046 Uiso 1 1 calc R . .
O5 O -0.1936(6) 0.2077(5) 0.1175(4) 0.0781(17) Uani 1 1 d . . .
O6 O -0.0398(7) 0.2922(7) 0.0472(4) 0.095(2) Uani 1 1 d . . .
OW2 O 0.1758(8) 0.5885(6) 0.1302(4) 0.098(2) Uani 1 1 d . . .
OW1 O -0.0531(6) 0.0989(5) 0.2366(4) 0.0822(19) Uani 1 1 d . . .
O4 O -0.2253(7) 0.3886(6) 0.0631(4) 0.098(2) Uani 1 1 d . . .
C9 C 0.4262(6) -0.0333(6) 0.0950(3) 0.0375(14) Uani 1 1 d . . .
C7 C 0.2530(6) -0.1261(5) 0.1642(3) 0.0368(13) Uani 1 1 d . . .
H21 H 0.1804 -0.1752 0.1568 0.044 Uiso 1 1 calc R . .
C10 C 0.5382(7) -0.0585(6) 0.0663(3) 0.0444(16) Uani 1 1 d . . .
H24 H 0.5591 -0.122 0.0369 0.053 Uiso 1 1 calc R . .
C8 C 0.3092(6) -0.1021(5) 0.0889(3) 0.0365(13) Uani 1 1 d . . .
H22 H 0.326 -0.1756 0.0643 0.044 Uiso 1 1 calc R . .
H23 H 0.2508 -0.0592 0.0589 0.044 Uiso 1 1 calc R . .
C3 C 0.1845(7) 0.3349(5) 0.2554(4) 0.0463(16) Uani 1 1 d . . .
H8 H 0.1543 0.3687 0.301 0.056 Uiso 1 1 calc R . .
H9 H 0.1332 0.3626 0.2153 0.056 Uiso 1 1 calc R . .
C4 C 0.3158(7) 0.3721(5) 0.2427(4) 0.0463(15) Uani 1 1 d . . .
H11 H 0.3176 0.4517 0.2248 0.056 Uiso 1 1 calc R . .
H10 H 0.3609 0.369 0.2889 0.056 Uiso 1 1 calc R . .
C6 C 0.2351(7) 0.3029(6) 0.0824(4) 0.0483(18) Uani 1 1 d . . .
H15 H 0.1741 0.3519 0.1061 0.058 Uiso 1 1 calc R . .
H16 H 0.2288 0.3134 0.0294 0.058 Uiso 1 1 calc R . .
C2 C 0.1930(7) 0.1579(6) 0.3346(4) 0.0486(17) Uani 1 1 d . . .
H5 H 0.1539 0.0821 0.3374 0.058 Uiso 1 1 calc R . .
H6 H 0.154 0.2089 0.3703 0.058 Uiso 1 1 calc R . .
C1 C 0.3280(7) 0.1466(7) 0.3519(3) 0.0520(18) Uani 1 1 d . . .
H4 H 0.3617 0.222 0.3651 0.062 Uiso 1 1 calc R . .
H3 H 0.3397 0.094 0.3933 0.062 Uiso 1 1 calc R . .
C12 C 0.3443(6) -0.1943(6) 0.2136(4) 0.0401(15) Uani 1 1 d . . .
C5 C 0.3633(7) 0.3350(6) 0.1090(4) 0.0446(16) Uani 1 1 d . . .
H13 H 0.425 0.2978 0.0783 0.054 Uiso 1 1 calc R . .
H14 H 0.3751 0.4187 0.1065 0.054 Uiso 1 1 calc R . .
C11 C 0.5509(6) 0.1015(6) 0.1323(4) 0.0403(14) Uani 1 1 d . . .
H26 H 0.5827 0.1671 0.1557 0.048 Uiso 1 1 calc R . .
O8 O -0.1679(6) -0.0845(11) 0.0352(6) 0.151(4) Uani 1 1 d . . .
O10 O 0.0079(7) -0.1994(7) 0.0396(6) 0.122(3) Uani 1 1 d . . .
O7 O -0.0050(10) -0.0353(11) 0.0980(8) 0.184(6) Uani 1 1 d . . .
O9 O 0.0097(14) -0.0308(16) -0.0190(8) 0.292(12) Uani 1 1 d . . .
H25 H 0.687(9) 0.035(9) 0.080(5) 0.08(3) Uiso 1 1 d . . .

loop_
_atom_site_aniso_label
_atom_site_aniso_U_11
_atom_site_aniso_U_22
_atom_site_aniso_U_33
_atom_site_aniso_U_23
_atom_site_aniso_U_13
_atom_site_aniso_U_12
Co 0.0293(4) 0.0285(3) 0.0305(3) -0.0019(3) -0.0017(3) 0.0011(3)
Cl02 0.0415(9) 0.0596(10) 0.0420(8) 0.0021(8) 0.0054(7) 0.0054(8)
Cl03 0.0475(9) 0.0515(9) 0.0466(9) -0.0075(8) -0.0012(8) 0.0007(8)
O2 0.051(3) 0.041(2) 0.051(3) 0.004(2) -0.017(2) 0.004(2)
N7 0.036(3) 0.050(3) 0.050(3) 0.007(3) 0.008(3) 0.001(3)
O3 0.073(3) 0.077(4) 0.061(3) -0.028(3) -0.015(3) 0.003(4)
N1 0.036(3) 0.042(3) 0.037(3) 0.005(2) -0.007(2) -0.004(2)
N2 0.032(3) 0.043(3) 0.041(3) -0.005(2) 0.002(2) 0.001(2)
N6 0.031(2) 0.033(3) 0.039(3) 0.003(2) -0.001(2) -0.003(2)
N3 0.036(3) 0.035(2) 0.042(3) -0.001(2) -0.002(3) -0.001(2)
O1 0.059(3) 0.038(2) 0.065(3) -0.002(2) -0.009(3) 0.016(2)
N5 0.028(2) 0.033(2) 0.041(3) 0.001(2) -0.003(2) -0.001(2)
N4 0.038(3) 0.033(2) 0.043(3) -0.002(2) -0.006(2) 0.003(2)
O5 0.076(4) 0.072(4) 0.086(4) -0.001(3) -0.013(4) -0.024(4)
O6 0.079(4) 0.120(6) 0.085(4) -0.037(4) 0.028(4) -0.015(5)
OW2 0.131(7) 0.055(3) 0.108(5) -0.010(4) -0.027(5) 0.002(4)
OW1 0.062(3) 0.069(4) 0.115(5) 0.022(4) -0.023(4) -0.013(3)
O4 0.120(6) 0.082(5) 0.093(5) -0.004(4) -0.044(5) 0.037(5)
C9 0.043(3) 0.037(3) 0.033(3) 0.000(3) -0.002(3) 0.009(3)
C7 0.034(3) 0.031(3) 0.045(3) 0.000(3) -0.007(3) 0.002(3)
C10 0.055(4) 0.046(4) 0.032(3) -0.006(3) 0.005(3) 0.005(3)
C8 0.041(3) 0.028(3) 0.040(3) -0.002(2) -0.008(3) 0.005(3)
C3 0.059(4) 0.032(3) 0.048(4) -0.005(3) 0.002(3) 0.014(3)
C4 0.066(4) 0.030(3) 0.042(3) -0.007(3) 0.002(3) 0.008(4)
C6 0.070(5) 0.038(3) 0.037(3) -0.002(3) -0.016(3) 0.008(3)
C2 0.067(4) 0.042(4) 0.037(3) 0.001(3) 0.015(3) 0.006(4)
C1 0.077(5) 0.046(4) 0.033(3) 0.001(3) -0.004(3) -0.006(4)
C12 0.035(3) 0.041(3) 0.044(4) 0.008(3) 0.001(3) 0.000(3)
C5 0.058(4) 0.034(3) 0.042(4) 0.006(3) 0.006(3) -0.001(3)
C11 0.038(3) 0.034(3) 0.049(4) 0.001(3) 0.007(3) 0.001(3)
O8 0.051(4) 0.214(11) 0.188(9) -0.060(9) 0.009(5) 0.019(6)
O10 0.087(5) 0.061(4) 0.218(10) -0.017(5) 0.021(6) 0.010(4)
O7 0.127(8) 0.177(10) 0.248(13) -0.125(10) -0.098(9) 0.048(8)
O9 0.244(15) 0.40(2) 0.235(13) 0.245(15) 0.182(12) 0.223(16)

loop_
_atom_type_symbol
_atom_type_description
_atom_type_scat_dispersion_real
_atom_type_scat_dispersion_imag
_atom_type_scat_source
C C 0.0033 0.0016 'International Tables Vol C Tables 4.2.6.8 and 6.1.1.4'
H H 0 0 'International Tables Vol C Tables 4.2.6.8 and 6.1.1.4'
N N 0.0061 0.0033 'International Tables Vol C Tables 4.2.6.8 and 6.1.1.4'
O O 0.0106 0.006 'International Tables Vol C Tables 4.2.6.8 and 6.1.1.4'
Cl Cl 0.1484 0.1585 'International Tables Vol C Tables 4.2.6.8 and 6.1.1.4'
Co Co 0.3494 0.9721 'International Tables Vol C Tables 4.2.6.8 and 6.1.1.4'

loop_
_geom_angle_atom_site_label_1
_geom_angle_atom_site_label_2
_geom_angle_atom_site_label_3
_geom_angle
_geom_angle_site_symmetry_1
_geom_angle_site_symmetry_3
_geom_angle_publ_flag
N6 Co N1 89.7(2) . . ?
N6 Co N3 92.9(2) . . ?
N1 Co N3 92.7(2) . . ?
N6 Co N2 175.1(2) . . ?
N1 Co N2 85.4(2) . . ?
N3 Co N2 86.5(2) . . ?
N6 Co N4 90.6(2) . . ?
N1 Co N4 177.9(2) . . ?
N3 Co N4 85.1(2) . . ?
N2 Co N4 94.2(2) . . ?
N6 Co N5 92.0(2) . . ?
N1 Co N5 90.6(2) . . ?
N3 Co N5 174.2(2) . . ?
N2 Co N5 89.0(2) . . ?
N4 Co N5 91.5(2) . . ?
O9 Cl02 O7 106.1(12) . . ?
O9 Cl02 O8 115.3(8) . . ?
O7 Cl02 O8 105.6(7) . . ?
O9 Cl02 O10 110.5(7) . . ?
O7 Cl02 O10 103.5(7) . . ?
O8 Cl02 O10 114.5(7) . . ?
O6 Cl03 O4 109.8(5) . . ?
O6 Cl03 O3 110.7(4) . . ?
O4 Cl03 O3 109.9(4) . . ?
O6 Cl03 O5 108.8(5) . . ?
O4 Cl03 O5 109.2(4) . . ?
O3 Cl03 O5 108.5(4) . . ?
C11 N7 C10 108.8(6) . . ?
C1 N1 Co 112.1(4) . . ?
C2 N2 C3 114.8(5) . . ?
C2 N2 Co 108.9(4) . . ?
C3 N2 Co 109.9(4) . . ?
C11 N6 C9 106.6(5) . . ?
C11 N6 Co 127.6(4) . . ?
C9 N6 Co 125.8(4) . . ?
C4 N3 C5 114.0(5) . . ?
C4 N3 Co 110.0(4) . . ?
C5 N3 Co 108.3(4) . . ?
C7 N5 Co 124.5(4) . . ?
C6 N4 Co 111.4(4) . . ?
C10 C9 N6 109.0(6) . . ?
C10 C9 C8 128.5(6) . . ?
N6 C9 C8 122.4(5) . . ?
N5 C7 C8 111.2(5) . . ?
N5 C7 C12 111.4(5) . . ?
C8 C7 C12 110.6(5) . . ?
C9 C10 N7 105.6(6) . . ?
C9 C8 C7 111.7(5) . . ?
N2 C3 C4 109.6(6) . . ?
N3 C4 C3 109.8(5) . . ?
N4 C6 C5 107.2(5) . . ?
N2 C2 C1 109.4(6) . . ?
N1 C1 C2 108.4(5) . . ?
O2 C12 O1 125.4(6) . . ?
O2 C12 C7 118.8(6) . . ?
O1 C12 C7 115.7(6) . . ?
N3 C5 C6 107.2(5) . . ?
N7 C11 N6 110.0(6) . . ?

loop_
_geom_bond_atom_site_label_1
_geom_bond_atom_site_label_2
_geom_bond_distance
_geom_bond_site_symmetry_2
_geom_bond_publ_flag
Co N6 1.951(5) . ?
Co N1 1.959(5) . ?
Co N3 1.969(5) . ?
Co N2 1.972(5) . ?
Co N4 1.985(5) . ?
Co N5 2.007(5) . ?
Cl02 O9 1.293(10) . ?
Cl02 O7 1.364(10) . ?
Cl02 O8 1.373(7) . ?
Cl02 O10 1.391(8) . ?
Cl03 O6 1.416(6) . ?
Cl03 O4 1.420(7) . ?
Cl03 O3 1.425(5) . ?
Cl03 O5 1.431(6) . ?
O2 C12 1.245(8) . ?
N7 C11 1.325(9) . ?
N7 C10 1.375(9) . ?
N1 C1 1.489(8) . ?
N2 C2 1.473(8) . ?
N2 C3 1.479(8) . ?
N6 C11 1.327(8) . ?
N6 C9 1.375(8) . ?
N3 C4 1.489(8) . ?
N3 C5 1.506(8) . ?
O1 C12 1.249(8) . ?
N5 C7 1.496(8) . ?
N4 C6 1.479(8) . ?
C9 C10 1.356(9) . ?
C9 C8 1.503(9) . ?
C7 C8 1.520(9) . ?
C7 C12 1.548(9) . ?
C3 C4 1.509(11) . ?
C6 C5 1.522(10) . ?
C2 C1 1.509(11) . ?

loop_
_geom_torsion_atom_site_label_1
_geom_torsion_atom_site_label_2
_geom_torsion_atom_site_label_3
_geom_torsion_atom_site_label_4
_geom_torsion
_geom_torsion_site_symmetry_1
_geom_torsion_site_symmetry_2
_geom_torsion_site_symmetry_3
_geom_torsion_site_symmetry_4
_geom_torsion_publ_flag
N6 Co N1 C1 176.1(4) . . . . ?
N3 Co N1 C1 83.2(5) . . . . ?
N2 Co N1 C1 -3.1(5) . . . . ?
N4 Co N1 C1 78(6) . . . . ?
N5 Co N1 C1 -92.0(5) . . . . ?
N6 Co N2 C2 -31(3) . . . . ?
N1 Co N2 C2 -20.4(4) . . . . ?
N3 Co N2 C2 -113.5(4) . . . . ?
N4 Co N2 C2 161.7(4) . . . . ?
N5 Co N2 C2 70.2(4) . . . . ?
N6 Co N2 C3 96(3) . . . . ?
N1 Co N2 C3 106.0(5) . . . . ?
N3 Co N2 C3 13.0(5) . . . . ?
N4 Co N2 C3 -71.8(5) . . . . ?
N5 Co N2 C3 -163.3(5) . . . . ?
N1 Co N6 C11 -63.6(5) . . . . ?
N3 Co N6 C11 29.2(5) . . . . ?
N2 Co N6 C11 -53(3) . . . . ?
N4 Co N6 C11 114.3(5) . . . . ?
N5 Co N6 C11 -154.1(5) . . . . ?
N1 Co N6 C9 113.6(5) . . . . ?
N3 Co N6 C9 -153.7(5) . . . . ?
N2 Co N6 C9 124(2) . . . . ?
N4 Co N6 C9 -68.5(5) . . . . ?
N5 Co N6 C9 23.0(5) . . . . ?
N6 Co N3 C4 -165.1(4) . . . . ?
N1 Co N3 C4 -75.2(4) . . . . ?
N2 Co N3 C4 10.0(4) . . . . ?
N4 Co N3 C4 104.6(4) . . . . ?
N5 Co N3 C4 49(2) . . . . ?
N6 Co N3 C5 69.7(4) . . . . ?
N1 Co N3 C5 159.5(4) . . . . ?
N2 Co N3 C5 -115.2(4) . . . . ?
N4 Co N3 C5 -20.7(4) . . . . ?
N5 Co N3 C5 -76(2) . . . . ?
N6 Co N5 C7 -2.9(5) . . . . ?
N1 Co N5 C7 -92.6(5) . . . . ?
N3 Co N5 C7 142.8(19) . . . . ?
N2 Co N5 C7 -178.0(5) . . . . ?
N4 Co N5 C7 87.8(5) . . . . ?
N6 Co N4 C6 -99.4(5) . . . . ?
N1 Co N4 C6 -1(7) . . . . ?
N3 Co N4 C6 -6.6(5) . . . . ?
N2 Co N4 C6 79.6(5) . . . . ?
N5 Co N4 C6 168.6(5) . . . . ?
C11 N6 C9 C10 0.8(7) . . . . ?
Co N6 C9 C10 -176.8(4) . . . . ?
C11 N6 C9 C8 177.4(6) . . . . ?
Co N6 C9 C8 -0.2(8) . . . . ?
Co N5 C7 C8 -37.5(6) . . . . ?
Co N5 C7 C12 86.4(6) . . . . ?
N6 C9 C10 N7 -1.6(7) . . . . ?
C8 C9 C10 N7 -177.9(6) . . . . ?
C11 N7 C10 C9 1.8(7) . . . . ?
C10 C9 C8 C7 126.8(7) . . . . ?
N6 C9 C8 C7 -49.0(7) . . . . ?
N5 C7 C8 C9 65.5(6) . . . . ?
C12 C7 C8 C9 -58.8(7) . . . . ?
C2 N2 C3 C4 90.1(7) . . . . ?
Co N2 C3 C4 -33.0(7) . . . . ?
C5 N3 C4 C3 91.3(6) . . . . ?
Co N3 C4 C3 -30.6(6) . . . . ?
N2 C3 C4 N3 41.7(7) . . . . ?
Co N4 C6 C5 31.8(6) . . . . ?
C3 N2 C2 C1 -84.0(7) . . . . ?
Co N2 C2 C1 39.6(6) . . . . ?
Co N1 C1 C2 25.3(7) . . . . ?
N2 C2 C1 N1 -42.2(7) . . . . ?
N5 C7 C12 O2 -12.3(8) . . . . ?
C8 C7 C12 O2 111.9(7) . . . . ?
N5 C7 C12 O1 169.1(5) . . . . ?
C8 C7 C12 O1 -66.7(7) . . . . ?
C4 N3 C5 C6 -79.7(6) . . . . ?
Co N3 C5 C6 43.1(5) . . . . ?
N4 C6 C5 N3 -48.4(6) . . . . ?
C10 N7 C11 N6 -1.3(7) . . . . ?
C9 N6 C11 N7 0.3(7) . . . . ?
Co N6 C11 N7 177.9(4) . . . . ?
